data_4061139
loop_
_publ_author_name
'Liddle, Stephen T.'
'Izod, Keith'

_publ_section_title
;
 Synthesis and Characterization of 1,3-Diphosphapropene and Alkali-Metal
 1,3-Diphosphaallyl Complexes and Unexpected 1,3-Rearrangement of a Cesium
 1,3-Diphosphaallyl Complex to a Cesium Secondary Phosphanide
;
_journal_coden_ASTM ORGND7
_journal_issue 23
_journal_name_full Organometallics
_journal_page_first 5550
_journal_page_last 5559
_journal_paper_doi 10.1021/om049538u
_journal_volume 23
_journal_year 2004
_chemical_formula_moiety '[MesP=C(t-Bu)P(H)Mes]'
_chemical_formula_sum 'C23 H32 P2'
_chemical_formula_weight 370.43
_space_group_IT_number 14
_symmetry_cell_setting monoclinic
_symmetry_space_group_name_Hall '-P 2ybc'
_symmetry_space_group_name_H-M 'P 1 21/c 1'
_cell_angle_alpha 90.00
_cell_angle_beta 106.160(2)
_cell_angle_gamma 90.00
_cell_formula_units_Z 4
_cell_length_a 14.9895(6)
_cell_length_b 16.1146(7)
_cell_length_c 9.2951(4)
_cell_measurement_temperature 150(2)
_cell_volume 2156.52(16)
_diffrn_ambient_temperature 150(2)
_exptl_crystal_density_diffrn 1.141
_cod_depositor_comments
;
The following automatic conversions were performed:
'_symmetry_cell_setting' value 'Monoclinic' changed to 'monoclinic'
according to '/home/saulius/struct/CIF-dictionaries/cif_core.dic'
dictionary named 'cif_core.dic' version 2.4.1 from 2010-06-29.

Automatic conversion script
Id: cif_fix_enum 1527 2010-12-29 10:47:43Z saulius 
;
_cod_original_sg_symbol_H-M 'P 21/c'
_cod_database_code 4061139

loop_
_symmetry_equiv_pos_as_xyz
'x, y, z'
'-x, y+1/2, -z+1/2'
'-x, -y, -z'
'x, -y-1/2, z-1/2'

loop_
_atom_site_label
_atom_site_type_symbol
_atom_site_fract_x
_atom_site_fract_y
_atom_site_fract_z
_atom_site_U_iso_or_equiv
_atom_site_adp_type
_atom_site_occupancy
_atom_site_symmetry_multiplicity
_atom_site_calc_flag
_atom_site_refinement_flags
_atom_site_disorder_assembly
_atom_site_disorder_group
P1 P 0.21767(2) 0.44266(2) 0.23599(4) 0.02475(10) Uani 1 1 d . . .
H1 H 0.1553(12) 0.3828(11) 0.208(2) 0.038(5) Uiso 1 1 d . . .
P2 P 0.12264(3) 0.45077(2) 0.49235(4) 0.02967(11) Uani 1 1 d . . .
C1 C 0.21722(9) 0.46301(8) 0.42919(14) 0.0226(3) Uani 1 1 d . . .
C2 C 0.30210(10) 0.50668(9) 0.53580(15) 0.0268(3) Uani 1 1 d . . .
C3 C 0.34736(13) 0.56704(11) 0.4498(2) 0.0418(4) Uani 1 1 d . . .
H3A H 0.3740 0.5358 0.3812 0.063 Uiso 1 1 calc R . .
H3B H 0.3966 0.5982 0.5208 0.063 Uiso 1 1 calc R . .
H3C H 0.3004 0.6058 0.3923 0.063 Uiso 1 1 calc R . .
C4 C 0.37391(13) 0.44159(11) 0.6135(2) 0.0450(4) Uani 1 1 d . . .
H4A H 0.3945 0.4104 0.5380 0.067 Uiso 1 1 calc R . .
H4B H 0.3458 0.4034 0.6704 0.067 Uiso 1 1 calc R . .
H4C H 0.4273 0.4693 0.6817 0.067 Uiso 1 1 calc R . .
C5 C 0.27512(13) 0.55637(11) 0.65864(18) 0.0388(4) Uani 1 1 d . . .
H5A H 0.2296 0.5990 0.6123 0.058 Uiso 1 1 calc R . .
H5B H 0.3306 0.5829 0.7238 0.058 Uiso 1 1 calc R . .
H5C H 0.2480 0.5189 0.7181 0.058 Uiso 1 1 calc R . .
C6 C 0.32172(9) 0.38131(8) 0.23748(14) 0.0217(2) Uani 1 1 d . . .
C7 C 0.38276(9) 0.41334(8) 0.16005(14) 0.0242(3) Uani 1 1 d . . .
C8 C 0.46102(9) 0.36747(9) 0.15620(15) 0.0268(3) Uani 1 1 d . . .
H8A H 0.5022 0.3895 0.1046 0.032 Uiso 1 1 calc R . .
C9 C 0.48066(9) 0.29077(9) 0.22524(16) 0.0279(3) Uani 1 1 d . . .
C10 C 0.41934(10) 0.25966(8) 0.29935(15) 0.0273(3) Uani 1 1 d . . .
H10A H 0.4322 0.2074 0.3479 0.033 Uiso 1 1 calc R . .
C11 C 0.33974(9) 0.30229(8) 0.30519(14) 0.0239(3) Uani 1 1 d . . .
C12 C 0.36627(11) 0.49473(10) 0.07577(17) 0.0350(3) Uani 1 1 d . . .
H12A H 0.4126 0.5016 0.0202 0.053 Uiso 1 1 calc R . .
H12B H 0.3717 0.5406 0.1469 0.053 Uiso 1 1 calc R . .
H12C H 0.3039 0.4948 0.0056 0.053 Uiso 1 1 calc R . .
C13 C 0.56479(11) 0.24178(11) 0.2175(2) 0.0417(4) Uani 1 1 d . . .
H13A H 0.5590 0.1845 0.2493 0.063 Uiso 1 1 calc R . .
H13B H 0.6207 0.2670 0.2838 0.063 Uiso 1 1 calc R . .
H13C H 0.5694 0.2419 0.1144 0.063 Uiso 1 1 calc R . .
C14 C 0.27509(11) 0.26201(9) 0.38259(17) 0.0311(3) Uani 1 1 d . . .
H14A H 0.3020 0.2095 0.4277 0.047 Uiso 1 1 calc R . .
H14B H 0.2151 0.2512 0.3095 0.047 Uiso 1 1 calc R . .
H14C H 0.2660 0.2991 0.4610 0.047 Uiso 1 1 calc R . .
C15 C 0.03152(9) 0.40024(9) 0.34608(16) 0.0264(3) Uani 1 1 d . . .
C16 C -0.02345(10) 0.44567(9) 0.22402(17) 0.0276(3) Uani 1 1 d . . .
C17 C -0.10030(10) 0.40793(10) 0.12673(18) 0.0328(3) Uani 1 1 d . . .
H17A H -0.1368 0.4385 0.0437 0.039 Uiso 1 1 calc R . .
C18 C -0.12521(10) 0.32672(10) 0.14749(19) 0.0355(3) Uani 1 1 d . . .
C19 C -0.07163(11) 0.28314(10) 0.26942(19) 0.0353(3) Uani 1 1 d . . .
H19A H -0.0883 0.2277 0.2851 0.042 Uiso 1 1 calc R . .
C20 C 0.00595(10) 0.31814(9) 0.36961(17) 0.0307(3) Uani 1 1 d . . .
C21 C -0.00363(11) 0.53532(9) 0.19746(19) 0.0347(3) Uani 1 1 d . . .
H21A H -0.0530 0.5570 0.1132 0.052 Uiso 1 1 calc R . .
H21B H 0.0561 0.5394 0.1743 0.052 Uiso 1 1 calc R . .
H21C H -0.0012 0.5678 0.2876 0.052 Uiso 1 1 calc R . .
C22 C -0.20969(13) 0.28824(14) 0.0398(2) 0.0548(5) Uani 1 1 d . . .
H22A H -0.2312 0.3240 -0.0484 0.082 Uiso 1 1 calc R . .
H22B H -0.2592 0.2823 0.0892 0.082 Uiso 1 1 calc R . .
H22C H -0.1934 0.2335 0.0087 0.082 Uiso 1 1 calc R . .
C23 C 0.05979(12) 0.26765(11) 0.5020(2) 0.0414(4) Uani 1 1 d . . .
H23A H 0.0266 0.2158 0.5067 0.062 Uiso 1 1 calc R . .
H23B H 0.0663 0.2994 0.5943 0.062 Uiso 1 1 calc R . .
H23C H 0.1215 0.2550 0.4910 0.062 Uiso 1 1 calc R . .

loop_
_atom_site_aniso_label
_atom_site_aniso_U_11
_atom_site_aniso_U_22
_atom_site_aniso_U_33
_atom_site_aniso_U_23
_atom_site_aniso_U_13
_atom_site_aniso_U_12
P1 0.02232(17) 0.0331(2) 0.01936(17) 0.00201(13) 0.00665(13) 0.00575(13)
P2 0.0321(2) 0.0353(2) 0.02608(19) -0.00209(14) 0.01545(15) -0.00259(15)
C1 0.0270(6) 0.0209(6) 0.0209(6) 0.0015(5) 0.0083(5) 0.0021(5)
C2 0.0308(7) 0.0249(6) 0.0246(6) -0.0018(5) 0.0075(5) -0.0020(5)
C3 0.0513(10) 0.0397(9) 0.0378(8) -0.0075(7) 0.0179(8) -0.0186(7)
C4 0.0405(9) 0.0375(9) 0.0442(9) -0.0076(7) -0.0093(7) 0.0060(7)
C5 0.0470(9) 0.0410(9) 0.0289(8) -0.0099(6) 0.0117(7) -0.0039(7)
C6 0.0202(6) 0.0253(6) 0.0196(6) -0.0013(5) 0.0054(5) 0.0014(5)
C7 0.0250(6) 0.0277(6) 0.0201(6) -0.0006(5) 0.0066(5) 0.0003(5)
C8 0.0227(6) 0.0329(7) 0.0262(6) -0.0055(5) 0.0093(5) -0.0024(5)
C9 0.0229(6) 0.0296(7) 0.0287(7) -0.0086(5) 0.0031(5) 0.0029(5)
C10 0.0299(7) 0.0221(6) 0.0266(6) -0.0030(5) 0.0023(5) 0.0022(5)
C11 0.0266(6) 0.0236(6) 0.0206(6) -0.0020(5) 0.0050(5) -0.0015(5)
C12 0.0390(8) 0.0367(8) 0.0338(7) 0.0108(6) 0.0176(6) 0.0051(6)
C13 0.0292(8) 0.0393(9) 0.0563(10) -0.0082(7) 0.0111(7) 0.0095(6)
C14 0.0354(7) 0.0274(7) 0.0317(7) 0.0030(6) 0.0117(6) -0.0031(6)
C15 0.0246(6) 0.0290(7) 0.0300(7) 0.0011(5) 0.0151(5) 0.0002(5)
C16 0.0256(6) 0.0294(7) 0.0332(7) 0.0032(5) 0.0169(6) 0.0035(5)
C17 0.0242(7) 0.0422(8) 0.0349(8) 0.0017(6) 0.0129(6) 0.0053(6)
C18 0.0265(7) 0.0412(8) 0.0437(9) -0.0092(7) 0.0179(6) -0.0038(6)
C19 0.0341(8) 0.0289(7) 0.0509(9) -0.0026(6) 0.0252(7) -0.0033(6)
C20 0.0303(7) 0.0298(7) 0.0386(8) 0.0044(6) 0.0207(6) 0.0025(6)
C21 0.0336(8) 0.0301(7) 0.0447(9) 0.0097(6) 0.0183(7) 0.0051(6)
C22 0.0373(9) 0.0660(13) 0.0614(12) -0.0171(10) 0.0142(9) -0.0138(9)
C23 0.0414(9) 0.0388(8) 0.0496(10) 0.0176(7) 0.0219(8) 0.0032(7)

loop_
_geom_bond_atom_site_label_1
_geom_bond_atom_site_label_2
_geom_bond_distance
_geom_bond_site_symmetry_2
_geom_bond_publ_flag
P1 C1 1.8274(13) . ?
P1 C6 1.8433(13) . ?
P2 C1 1.6902(14) . ?
P2 C15 1.8285(15) . ?
C1 C2 1.5473(19) . ?
C2 C3 1.532(2) . ?
C2 C4 1.532(2) . ?
C2 C5 1.538(2) . ?
C6 C7 1.4100(18) . ?
C6 C11 1.4128(18) . ?
C7 C8 1.3954(19) . ?
C7 C12 1.512(2) . ?
C8 C9 1.386(2) . ?
C9 C10 1.387(2) . ?
C9 C13 1.506(2) . ?
C10 C11 1.3909(19) . ?
C11 C14 1.5053(19) . ?
C15 C16 1.408(2) . ?
C15 C20 1.411(2) . ?
C16 C17 1.391(2) . ?
C16 C21 1.509(2) . ?
C17 C18 1.389(2) . ?
C18 C19 1.384(2) . ?
C18 C22 1.512(2) . ?
C19 C20 1.391(2) . ?
C20 C23 1.508(2) . ?

loop_
_cod_related_entry_id
_cod_related_entry_database
_cod_related_entry_code
1 ChemSpider 17620890
